data_7224012
loop_
_publ_author_name
'Thu\'ery, Pierre'
'Harrowfield, Jack'

_publ_section_title
;
 Counter-ion control of structure in uranyl ion complexes with
 2,5-thiophenedicarboxylate
;
_journal_issue 9
_journal_name_full CrystEngComm
_journal_page_first 1550
_journal_paper_doi 10.1039/C5CE02294K
_journal_volume 18
_journal_year 2016
_chemical_formula_sum 'C30 H26 Ag2 N6 O17 S3 U2'
_chemical_formula_weight 1530.55
_space_group_crystal_system tetragonal
_space_group_IT_number 137
_space_group_name_Hall '-P 4ac 2a'
_space_group_name_H-M_alt 'P 42/n m c'
_symmetry_space_group_name_Hall '-P 4ac 2a'
_symmetry_space_group_name_H-M 'P 42/n m c :2'
_atom_sites_solution_hydrogens mixed
_audit_creation_method SHELXL-2014
_audit_update_record
;
2015-11-19 deposited with the CCDC.
2016-01-25 downloaded from the CCDC.
;
_cell_angle_alpha 90
_cell_angle_beta 90
_cell_angle_gamma 90
_cell_formula_units_Z 4
_cell_length_a 26.1007(3)
_cell_length_b 26.1007(3)
_cell_length_c 6.6950(2)
_cell_measurement_reflns_used 101372
_cell_measurement_temperature 150(2)
_cell_measurement_theta_max 25.68
_cell_measurement_theta_min 3.14
_cell_volume 4560.95(16)
_computing_cell_refinement 'HKL2000 (Otwinowski & Minor, 1997)'
_computing_data_collection 'COLLECT (Nonius, 1998)'
_computing_data_reduction 'HKL2000 (Otwinowski & Minor, 1997)'
_computing_molecular_graphics 'SHELXTL (Sheldrick, 2008)'
_computing_publication_material 'SHELXTL (Sheldrick, 2008); PLATON (Spek, 2003)'
_computing_structure_refinement 'SHELXL (Sheldrick, 2015)'
_computing_structure_solution 'SHELXT (Sheldrick, 2015)'
_diffrn_ambient_temperature 150(2)
_diffrn_measured_fraction_theta_full 0.995
_diffrn_measured_fraction_theta_max 0.996
_diffrn_measurement_device_type 'Nonius Kappa-CCD area-detector diffractometer'
_diffrn_measurement_method 'two \f and four \w scans with 1\% steps (661 frames)'
_diffrn_radiation_monochromator graphite
_diffrn_radiation_source 'fine-focus sealed tube'
_diffrn_radiation_type MoK\a
_diffrn_radiation_wavelength 0.71073
_diffrn_reflns_av_R_equivalents 0.0122
_diffrn_reflns_av_unetI/netI 0.0173
_diffrn_reflns_laue_measured_fraction_full 0.995
_diffrn_reflns_laue_measured_fraction_max 0.996
_diffrn_reflns_limit_h_max 31
_diffrn_reflns_limit_h_min 0
_diffrn_reflns_limit_k_max 22
_diffrn_reflns_limit_k_min -21
_diffrn_reflns_limit_l_max 8
_diffrn_reflns_limit_l_min 0
_diffrn_reflns_number 101372
_diffrn_reflns_point_group_measured_fraction_full 0.995
_diffrn_reflns_point_group_measured_fraction_max 0.996
_diffrn_reflns_theta_full 25.242
_diffrn_reflns_theta_max 25.682
_diffrn_reflns_theta_min 3.141
_diffrn_standards_decay_% 0
_diffrn_standards_interval_time 0
_diffrn_standards_number 0
_exptl_absorpt_coefficient_mu 8.134
_exptl_absorpt_correction_T_max 0.409
_exptl_absorpt_correction_T_min 0.325
_exptl_absorpt_correction_type multi-scan
_exptl_absorpt_process_details 'SCALEPACK (Otwinowski & Minor, 1997)'
_exptl_crystal_colour 'translucent light yellow'
_exptl_crystal_density_diffrn 2.229
_exptl_crystal_description parallelepiped
_exptl_crystal_F_000 2840
_exptl_crystal_size_max 0.13
_exptl_crystal_size_mid 0.11
_exptl_crystal_size_min 0.11
_refine_diff_density_max 1.376
_refine_diff_density_min -1.286
_refine_diff_density_rms 0.137
_refine_ls_extinction_method none
_refine_ls_goodness_of_fit_ref 1.073
_refine_ls_hydrogen_treatment constr
_refine_ls_matrix_type full
_refine_ls_number_parameters 174
_refine_ls_number_reflns 2263
_refine_ls_number_restraints 39
_refine_ls_restrained_S_all 1.084
_refine_ls_R_factor_all 0.0462
_refine_ls_R_factor_gt 0.0393
_refine_ls_shift/su_max 0.001
_refine_ls_shift/su_mean 0.000
_refine_ls_structure_factor_coef Fsqd
_refine_ls_weighting_details 'w=1/[\s^2^(Fo^2^)+(0.0447P)^2^+38.7996P] where P=(Fo^2^+2Fc^2^)/3'
_refine_ls_weighting_scheme calc
_refine_ls_wR_factor_gt 0.0993
_refine_ls_wR_factor_ref 0.1023
_reflns_Friedel_coverage 0.000
_reflns_number_gt 1989
_reflns_number_total 2263
_reflns_threshold_expression 'I > 2\s(I)'
_cod_data_source_file c5ce02294k1.cif
_cod_data_source_block 5
_cod_depositor_comments 'Adding full bibliography for 7224008--7224013.cif.'
_cod_original_cell_volume 4560.95(17)
_cod_database_code 7224012
_shelx_space_group_comment
;
The symmetry employed for this shelxl refinement is uniquely defined
by the following loop, which should always be used as a source of
symmetry information in preference to the above space-group names.
They are only intended as comments.
;
_shelxl_version_number 2014-3

loop_
_space_group_symop_operation_xyz
'x, y, z'
'-x+1/2, -y+1/2, z'
'-y+1/2, x, z+1/2'
'y, -x+1/2, z+1/2'
'-x, y+1/2, -z'
'x+1/2, -y, -z'
'y+1/2, x+1/2, -z+1/2'
'-y, -x, -z+1/2'
'-x, -y, -z'
'x-1/2, y-1/2, -z'
'y-1/2, -x, -z-1/2'
'-y, x-1/2, -z-1/2'
'x, -y-1/2, z'
'-x-1/2, y, z'
'-y-1/2, -x-1/2, z-1/2'
'y, x, z-1/2'

loop_
_atom_site_label
_atom_site_type_symbol
_atom_site_fract_x
_atom_site_fract_y
_atom_site_fract_z
_atom_site_U_iso_or_equiv
_atom_site_adp_type
_atom_site_occupancy
_atom_site_site_symmetry_order
_atom_site_calc_flag
_atom_site_refinement_flags_posn
_atom_site_refinement_flags_adp
_atom_site_refinement_flags_occupancy
_atom_site_disorder_assembly
_atom_site_disorder_group
U1 U 0.7500 0.54057(2) 0.66891(6) 0.03339(15) Uani 1 2 d S T P . .
Ag1 Ag 0.59035(7) 0.40965(7) 0.2500 0.1517(8) Uani 1 2 d DS T P . .
S1 S 0.60639(7) 0.39361(7) 0.7500 0.0437(6) Uani 1 2 d S T P . .
S2 S 0.72379(18) 0.7500 0.6190(7) 0.0319(10) Uani 0.5 2 d S T P . .
O1 O 0.7500 0.5318(3) 0.4047(12) 0.0428(17) Uani 1 2 d S T P . .
O2 O 0.7500 0.5492(3) 0.9281(12) 0.0463(18) Uani 1 2 d S T P . .
O3 O 0.65516(19) 0.53478(18) 0.6814(8) 0.0437(12) Uani 1 1 d . . . . .
O4 O 0.6975(2) 0.46209(18) 0.7058(9) 0.0471(14) Uani 1 1 d . . . . .
O5 O 0.7909(3) 0.6246(2) 0.6249(11) 0.0669(18) Uani 1 1 d . . . . .
O6 O 0.7500 0.3582(8) 0.674(5) 0.147(13) Uani 0.5 2 d S T P . .
C1 C 0.6555(3) 0.4865(3) 0.7035(11) 0.0409(17) Uani 1 1 d . . . . .
C2 C 0.6067(3) 0.4593(3) 0.7257(11) 0.0400(17) Uani 1 1 d . . . . .
C3 C 0.5587(3) 0.4786(3) 0.7365(13) 0.0463(18) Uani 1 1 d . . . . .
H3A H 0.5512 0.5141 0.7266 0.056 Uiso 1 1 calc R U . . .
C4 C 0.7500 0.6478(4) 0.617(2) 0.070(4) Uani 1 2 d S T P . .
C5 C 0.7695(5) 0.7033(4) 0.604(2) 0.034(3) Uani 0.5 1 d . . P . .
C6 C 0.8180(5) 0.7234(5) 0.583(2) 0.038(3) Uani 0.5 1 d . . P . .
H6A H 0.8482 0.7028 0.5663 0.046 Uiso 0.5 1 d R U P . .
N1 N 0.5110(6) 0.3849(5) 0.2812(16) 0.115(4) Uani 1 1 d . U . . .
C7 C 0.4703(7) 0.3726(6) 0.2964(19) 0.097(3) Uani 1 1 d . U . . .
C8 C 0.4190(5) 0.3564(5) 0.3136(16) 0.092(3) Uani 1 1 d . U . . .
H8A H 0.4105 0.3336 0.2021 0.138 Uiso 1 1 calc R U . . .
H8B H 0.3963 0.3864 0.3105 0.138 Uiso 1 1 calc R U . . .
H8C H 0.4143 0.3381 0.4400 0.138 Uiso 1 1 calc R U . . .
N2 N 0.6676(6) 0.3820(14) 0.253(5) 0.200(12) Uani 0.5 1 d D U P A -1
C9 C 0.7049(19) 0.404(2) 0.217(7) 0.205(13) Uani 0.5 1 d D U P A -1
C10 C 0.7582(14) 0.4247(19) 0.174(5) 0.205(13) Uani 0.5 1 d D U P A -1
H10A H 0.7824 0.4223 0.2811 0.307 Uiso 0.5 1 d R U P A -1
H10B H 0.7721 0.4087 0.0566 0.307 Uiso 0.5 1 d R U P A -1
H10C H 0.7512 0.4601 0.1461 0.307 Uiso 0.5 1 d R U P A -1

loop_
_atom_site_aniso_label
_atom_site_aniso_U_11
_atom_site_aniso_U_22
_atom_site_aniso_U_33
_atom_site_aniso_U_23
_atom_site_aniso_U_13
_atom_site_aniso_U_12
U1 0.0354(2) 0.02034(19) 0.0445(2) -0.00005(15) 0.000 0.000
Ag1 0.1911(13) 0.1911(13) 0.0729(10) -0.0144(9) -0.0144(9) 0.0189(17)
S1 0.0356(8) 0.0356(8) 0.0599(16) 0.0011(9) 0.0011(9) -0.0030(11)
S2 0.036(2) 0.022(2) 0.038(3) 0.000 -0.001(2) 0.000
O1 0.048(4) 0.039(4) 0.041(4) 0.000(3) 0.000 0.000
O2 0.047(4) 0.044(4) 0.047(4) -0.004(4) 0.000 0.000
O3 0.035(3) 0.034(3) 0.063(4) 0.002(2) -0.001(2) -0.001(2)
O4 0.041(3) 0.026(2) 0.075(4) 0.003(2) 0.002(3) -0.005(2)
O5 0.069(4) 0.044(3) 0.089(5) 0.011(3) -0.003(4) -0.032(3)
O6 0.17(3) 0.042(12) 0.23(4) -0.050(17) 0.000 0.000
C1 0.045(4) 0.034(4) 0.044(4) 0.002(3) -0.004(3) 0.002(3)
C2 0.040(4) 0.038(4) 0.041(4) 0.002(3) -0.002(3) -0.004(3)
C3 0.042(4) 0.033(4) 0.064(5) 0.003(4) 0.002(4) -0.002(3)
C4 0.128(14) 0.018(5) 0.064(9) 0.003(5) 0.000 0.000
C5 0.032(6) 0.018(6) 0.051(8) 0.002(6) 0.002(5) 0.000(4)
C6 0.036(7) 0.022(6) 0.057(9) 0.005(6) -0.001(7) 0.005(6)
N1 0.143(9) 0.140(8) 0.062(5) -0.021(6) -0.006(7) 0.029(8)
C7 0.122(7) 0.105(6) 0.063(5) -0.012(5) -0.004(6) 0.042(6)
C8 0.135(8) 0.083(6) 0.058(5) 0.001(5) -0.001(6) 0.059(6)
N2 0.19(3) 0.28(3) 0.135(16) -0.07(2) 0.09(2) -0.03(3)
C9 0.20(3) 0.28(3) 0.137(16) -0.066(19) 0.07(2) -0.03(3)
C10 0.20(4) 0.28(3) 0.135(17) -0.063(19) 0.07(2) -0.03(3)

loop_
_atom_type_symbol
_atom_type_description
_atom_type_scat_dispersion_real
_atom_type_scat_dispersion_imag
_atom_type_scat_source
C C 0.0033 0.0016 'International Tables Vol C Tables 4.2.6.8 and 6.1.1.4'
H H 0.0000 0.0000 'International Tables Vol C Tables 4.2.6.8 and 6.1.1.4'
N N 0.0061 0.0033 'International Tables Vol C Tables 4.2.6.8 and 6.1.1.4'
O O 0.0106 0.0060 'International Tables Vol C Tables 4.2.6.8 and 6.1.1.4'
S S 0.1246 0.1234 'International Tables Vol C Tables 4.2.6.8 and 6.1.1.4'
Ag Ag -0.8971 1.1015 'International Tables Vol C Tables 4.2.6.8 and 6.1.1.4'
U U -9.6767 9.6646 'International Tables Vol C Tables 4.2.6.8 and 6.1.1.4'

loop_
_geom_angle_atom_site_label_1
_geom_angle_atom_site_label_2
_geom_angle_atom_site_label_3
_geom_angle
_geom_angle_site_symmetry_1
_geom_angle_site_symmetry_3
O2 U1 O1 180.0(3) . .
O2 U1 O5 90.2(3) . 14_755
O1 U1 O5 89.8(3) . 14_755
O2 U1 O5 90.2(3) . .
O1 U1 O5 89.8(3) . .
O5 U1 O5 51.5(3) 14_755 .
O2 U1 O4 90.4(2) . 14_755
O1 U1 O4 89.6(2) . 14_755
O5 U1 O4 172.2(2) 14_755 14_755
O5 U1 O4 120.7(2) . 14_755
O2 U1 O4 90.4(2) . .
O1 U1 O4 89.6(2) . .
O5 U1 O4 120.7(2) 14_755 .
O5 U1 O4 172.2(2) . .
O4 U1 O4 67.1(2) 14_755 .
O2 U1 O3 88.53(13) . .
O1 U1 O3 91.47(13) . .
O5 U1 O3 68.0(2) 14_755 .
O5 U1 O3 119.5(2) . .
O4 U1 O3 119.86(17) 14_755 .
O4 U1 O3 52.75(16) . .
O2 U1 O3 88.53(13) . 14_755
O1 U1 O3 91.47(13) . 14_755
O5 U1 O3 119.5(2) 14_755 14_755
O5 U1 O3 68.0(2) . 14_755
O4 U1 O3 52.75(16) 14_755 14_755
O4 U1 O3 119.86(17) . 14_755
O3 U1 O3 172.0(2) . 14_755
N2 Ag1 N1 92.4(11) . 8_665
N2 Ag1 N1 142.6(11) . .
N1 Ag1 N1 124.9(7) 8_665 .
C2 S1 C2 91.1(5) . 8_666
C5 S2 C5 91.0(8) . 13_575
C1 O3 U1 93.3(4) . .
C1 O4 U1 93.5(4) . .
C4 O5 U1 93.9(6) . .
O3 C1 O4 120.4(7) . .
O3 C1 C2 119.2(7) . .
O4 C1 C2 120.5(6) . .
C3 C2 C1 129.1(6) . .
C3 C2 S1 111.1(5) . .
C1 C2 S1 119.8(5) . .
C2 C3 C3 113.4(4) . 8_666
C2 C3 H3A 123.3 . .
C3 C3 H3A 123.3 8_666 .
O5 C4 O5 120.7(10) . 14_755
O5 C4 C5 100.3(6) . .
C6 C5 C4 131.8(10) . .
C6 C5 S2 112.2(9) . .
C4 C5 S2 116.0(8) . .
C5 C6 H6A 123.6 . .
C6 C6 H6A 124.1 13_575 .
C7 N1 Ag1 179.5(15) . .
N1 C7 C8 179.2(17) . .
C7 C8 H8A 109.5 . .
C7 C8 H8B 109.5 . .
H8A C8 H8B 109.5 . .
C7 C8 H8C 109.5 . .
H8A C8 H8C 109.5 . .
H8B C8 H8C 109.5 . .
C9 N2 Ag1 129(4) . .
N2 C9 C10 171(7) . .
C9 C10 H10A 115.9 . .
C9 C10 H10B 110.2 . .
H10A C10 H10B 109.5 . .
C9 C10 H10C 102.0 . .
H10A C10 H10C 109.5 . .
H10B C10 H10C 109.5 . .

loop_
_geom_bond_atom_site_label_1
_geom_bond_atom_site_label_2
_geom_bond_distance
_geom_bond_site_symmetry_2
U1 O2 1.750(8) .
U1 O1 1.783(8) .
U1 O5 2.458(5) 14_755
U1 O5 2.458(5) .
U1 O4 2.476(5) 14_755
U1 O4 2.476(5) .
U1 O3 2.481(5) .
U1 O3 2.482(5) 14_755
Ag1 N2 2.142(10) .
Ag1 N1 2.181(17) 8_665
Ag1 N1 2.181(17) .
S1 C2 1.724(7) .
S1 C2 1.724(7) 8_666
S2 C5 1.707(12) .
S2 C5 1.707(12) 13_575
O3 C1 1.268(8) .
O4 C1 1.270(9) .
O5 C4 1.229(8) .
C1 C2 1.464(10) .
C2 C3 1.353(10) .
C3 C3 1.387(14) 8_666
C3 H3A 0.9500 .
C4 O5 1.229(8) 14_755
C4 C5 1.538(15) 14_755
C4 C5 1.538(15) .
C5 C6 1.379(18) .
C6 C6 1.39(2) 13_575
C6 H6A 0.9601 .
N1 C7 1.113(19) .
C7 C8 1.41(2) .
C8 H8A 0.9800 .
C8 H8B 0.9800 .
C8 H8C 0.9800 .
N2 C9 1.153(10) .
C9 C10 1.523(10) .
C10 H10A 0.9600 .
C10 H10B 0.9600 .
C10 H10C 0.9599 .
